data_7715739
loop_
_publ_author_name
'George, Tanner'
'Masuda, Jason D.'

_publ_section_title
;
 Contrasting a series of bidentate amido phosphine oxide, sulfide, or
 selenide ligands and complexes of dimethyl aluminum and indium.
;
_journal_issue 20
_journal_name_full 'Dalton transactions (Cambridge, England : 2003)'
_journal_page_first 8823
_journal_page_last 8834
_journal_paper_doi 10.1039/d4dt00662c
_journal_volume 53
_journal_year 2024
_chemical_formula_moiety 'C27 H32 N O P'
_chemical_formula_sum 'C27 H32 N O P'
_chemical_formula_weight 417.50
_space_group_crystal_system monoclinic
_space_group_IT_number 14
_space_group_name_Hall '-P 2ybc'
_space_group_name_H-M_alt 'P 1 21/c 1'
_atom_sites_solution_hydrogens geom
_atom_sites_solution_primary dual
_audit_creation_date 2024-01-05
_audit_creation_method
;
Olex2 1.5
(compiled 2023.08.24 svn.re1ec1418 for OlexSys, GUI svn.r6817)
;
_audit_update_record
;
2024-03-04 deposited with the CCDC.	2024-04-16 downloaded from the CCDC.
;
_cell_angle_alpha 90
_cell_angle_beta 111.2060(10)
_cell_angle_gamma 90
_cell_formula_units_Z 4
_cell_length_a 8.5833(3)
_cell_length_b 25.7233(8)
_cell_length_c 11.4020(3)
_cell_measurement_reflns_used 9851
_cell_measurement_temperature 100
_cell_measurement_theta_max 25.35
_cell_measurement_theta_min 2.55
_cell_volume 2346.99(13)
_computing_cell_refinement 'SAINT V8.40A (Bruker AXS Inc., 2018)'
_computing_data_collection 'APEX4 (Bruker AXS Inc., 2021)'
_computing_data_reduction 'SAINT V8.40A (Bruker AXS Inc., 2018)'
_computing_molecular_graphics 'Olex2 1.5 (Dolomanov et al., 2009)'
_computing_publication_material 'Olex2 1.5 (Dolomanov et al., 2009)'
_computing_structure_refinement 'SHELXL 2018/3 (Sheldrick, 2015)'
_computing_structure_solution 'SHELXT 2018/2 (Sheldrick, 2018)'
_diffrn_ambient_temperature 100
_diffrn_detector '100 \\times 140 mm^2^ CMOS sensor'
_diffrn_detector_area_resol_mean 7.3910
_diffrn_detector_type 'Bruker PHOTON III'
_diffrn_measured_fraction_theta_full 1.000
_diffrn_measured_fraction_theta_max 0.999
_diffrn_measurement_device '\k--geometry diffractometer'
_diffrn_measurement_device_type 'Bruker D8 Venture'
_diffrn_measurement_method '\f and \w scans'
_diffrn_radiation_monochromator 'multilayer mirror'
_diffrn_radiation_type MoK\a
_diffrn_radiation_wavelength 0.71073
_diffrn_reflns_av_R_equivalents 0.0283
_diffrn_reflns_av_unetI/netI 0.0194
_diffrn_reflns_Laue_measured_fraction_full 1.000
_diffrn_reflns_Laue_measured_fraction_max 0.999
_diffrn_reflns_limit_h_max 10
_diffrn_reflns_limit_h_min -10
_diffrn_reflns_limit_k_max 30
_diffrn_reflns_limit_k_min -30
_diffrn_reflns_limit_l_max 13
_diffrn_reflns_limit_l_min -12
_diffrn_reflns_number 22736
_diffrn_reflns_point_group_measured_fraction_full 1.000
_diffrn_reflns_point_group_measured_fraction_max 0.999
_diffrn_reflns_theta_full 25.242
_diffrn_reflns_theta_max 25.346
_diffrn_reflns_theta_min 2.073
_diffrn_source 'microfocus sealed tube'
_diffrn_source_current 1.4
_diffrn_source_power 0.07
_diffrn_source_type 'Incoatec I\mS 3.0'
_diffrn_source_voltage 50.0
_diffrn_standards_number 0
_exptl_absorpt_coefficient_mu 0.135
_exptl_absorpt_correction_T_max 0.7452
_exptl_absorpt_correction_T_min 0.6591
_exptl_absorpt_correction_type multi-scan
_exptl_absorpt_process_details
;
SADABS-2016/2 (Bruker,2016/2) was used for absorption correction.
wR2(int) was 0.1520 before and 0.0400 after correction.
The Ratio of minimum to maximum transmission is 0.8845.
The \l/2 correction factor is Not present.
;
_exptl_crystal_colour colourless
_exptl_crystal_colour_primary colourless
_exptl_crystal_density_diffrn 1.182
_exptl_crystal_description plate
_exptl_crystal_F_000 896
_exptl_crystal_size_max 0.1
_exptl_crystal_size_mid 0.1
_exptl_crystal_size_min 0.02
_refine_diff_density_max 0.354
_refine_diff_density_min -0.375
_refine_diff_density_rms 0.051
_refine_ls_extinction_method none
_refine_ls_goodness_of_fit_ref 1.081
_refine_ls_hydrogen_treatment constr
_refine_ls_matrix_type full
_refine_ls_number_parameters 276
_refine_ls_number_reflns 4290
_refine_ls_number_restraints 0
_refine_ls_restrained_S_all 1.081
_refine_ls_R_factor_all 0.0384
_refine_ls_R_factor_gt 0.0356
_refine_ls_shift/su_max 0.001
_refine_ls_shift/su_mean 0.000
_refine_ls_structure_factor_coef Fsqd
_refine_ls_weighting_details 'w=1/[\s^2^(Fo^2^)+(0.0365P)^2^+1.3199P] where P=(Fo^2^+2Fc^2^)/3'
_refine_ls_weighting_scheme calc
_refine_ls_wR_factor_gt 0.0870
_refine_ls_wR_factor_ref 0.0888
_reflns_Friedel_coverage 0.000
_reflns_number_gt 3977
_reflns_number_total 4290
_reflns_threshold_expression 'I > 2\s(I)'
_cod_data_source_file d4dt00662c2.cif
_cod_data_source_block mo_2020_07_21_jdm_tg_fluh_acet_a
_cod_depositor_comments 'Adding full bibliography for 7715739--7715750.cif.'
_cod_database_code 7715739
_shelx_shelxl_version_number 2018/3
_shelx_space_group_comment
;
The symmetry employed for this shelxl refinement is uniquely defined
by the following loop, which should always be used as a source of
symmetry information in preference to the above space-group names.
They are only intended as comments.
;
_olex2_refinement_description
;
1. Fixed Uiso
 At 1.2 times of:
  All C(H) groups, All C(H,H) groups
 At 1.5 times of:
  All C(H,H,H) groups
2.a Ternary CH refined with riding coordinates:
 C10(H10), C13(H13)
2.b Secondary CH2 refined with riding coordinates:
 C1(H1A,H1B)
2.c Aromatic/amide H refined with riding coordinates:
 C6(H6), C7(H7), C8(H8), C17(H17), C18(H18), C19(H19), C20(H20), C21(H21),
 C23(H23), C24(H24), C25(H25), C26(H26), C27(H27)
2.d Idealised Me refined as rotating group:
 C3(H3A,H3B,H3C), C11(H11A,H11B,H11C), C12(H12A,H12B,H12C), C14(H14A,H14B,
 H14C), C15(H15A,H15B,H15C)
;
_olex2_submission_special_instructions 'No special instructions were received'

loop_
_space_group_symop_operation_xyz
'x, y, z'
'-x, y+1/2, -z+1/2'
'-x, -y, -z'
'x, -y-1/2, z-1/2'

loop_
_atom_site_label
_atom_site_type_symbol
_atom_site_fract_x
_atom_site_fract_y
_atom_site_fract_z
_atom_site_U_iso_or_equiv
_atom_site_adp_type
_atom_site_occupancy
_atom_site_site_symmetry_order
_atom_site_calc_flag
_atom_site_refinement_flags_posn
_atom_site_refinement_flags_adp
_atom_site_refinement_flags_occupancy
_atom_site_disorder_assembly
_atom_site_disorder_group
P1 P 0.53063(4) 0.75673(2) 0.52662(3) 0.01395(10) Uani 1 1 d . . . . .
O1 O 0.56259(12) 0.73933(4) 0.65797(9) 0.0190(2) Uani 1 1 d . . . . .
N1 N 0.39357(14) 0.64479(4) 0.34711(11) 0.0169(2) Uani 1 1 d . . . . .
C1 C 0.59995(17) 0.71002(5) 0.43570(13) 0.0160(3) Uani 1 1 d . . . . .
H1A H 0.565665 0.722320 0.347685 0.019 Uiso 1 1 calc R U . . .
H1B H 0.723498 0.708060 0.470627 0.019 Uiso 1 1 calc R U . . .
C2 C 0.52867(17) 0.65624(5) 0.43677(13) 0.0164(3) Uani 1 1 d . . . . .
C3 C 0.62356(19) 0.62222(6) 0.54656(14) 0.0240(3) Uani 1 1 d . . . . .
H3A H 0.625630 0.638596 0.624722 0.036 Uiso 1 1 calc R U . . .
H3B H 0.738246 0.617639 0.549474 0.036 Uiso 1 1 calc R U . . .
H3C H 0.568679 0.588250 0.537091 0.036 Uiso 1 1 calc R U . . .
C4 C 0.31066(17) 0.59644(5) 0.34200(13) 0.0179(3) Uani 1 1 d . . . . .
C5 C 0.30594(19) 0.56141(6) 0.24595(14) 0.0224(3) Uani 1 1 d . . . . .
C6 C 0.2105(2) 0.51643(6) 0.23118(16) 0.0280(3) Uani 1 1 d . . . . .
H6 H 0.206250 0.492489 0.166646 0.034 Uiso 1 1 calc R U . . .
C7 C 0.1219(2) 0.50583(6) 0.30835(16) 0.0291(4) Uani 1 1 d . . . . .
H7 H 0.057239 0.474978 0.296767 0.035 Uiso 1 1 calc R U . . .
C8 C 0.12824(19) 0.54049(6) 0.40234(15) 0.0254(3) Uani 1 1 d . . . . .
H8 H 0.067524 0.532972 0.455369 0.030 Uiso 1 1 calc R U . . .
C9 C 0.22145(18) 0.58630(5) 0.42164(13) 0.0197(3) Uani 1 1 d . . . . .
C10 C 0.4088(2) 0.57053(6) 0.16425(16) 0.0312(4) Uani 1 1 d . . . . .
H10 H 0.451402 0.607057 0.178534 0.037 Uiso 1 1 calc R U . . .
C11 C 0.3075(3) 0.56426(8) 0.02358(18) 0.0511(6) Uani 1 1 d . . . . .
H11A H 0.376494 0.574337 -0.024940 0.077 Uiso 1 1 calc R U . . .
H11B H 0.208296 0.586531 0.000031 0.077 Uiso 1 1 calc R U . . .
H11C H 0.273006 0.527906 0.005632 0.077 Uiso 1 1 calc R U . . .
C12 C 0.5596(3) 0.53428(8) 0.2061(2) 0.0540(6) Uani 1 1 d . . . . .
H12A H 0.626220 0.540650 0.294898 0.081 Uiso 1 1 calc R U . . .
H12B H 0.628113 0.540807 0.155065 0.081 Uiso 1 1 calc R U . . .
H12C H 0.521259 0.498099 0.195196 0.081 Uiso 1 1 calc R U . . .
C13 C 0.21349(18) 0.62482(6) 0.52064(13) 0.0211(3) Uani 1 1 d . . . . .
H13 H 0.303063 0.651338 0.532342 0.025 Uiso 1 1 calc R U . . .
C14 C 0.0455(2) 0.65302(7) 0.47264(15) 0.0320(4) Uani 1 1 d . . . . .
H14A H 0.034709 0.672405 0.396106 0.048 Uiso 1 1 calc R U . . .
H14B H 0.039200 0.677185 0.537233 0.048 Uiso 1 1 calc R U . . .
H14C H -0.045236 0.627558 0.453804 0.048 Uiso 1 1 calc R U . . .
C15 C 0.2440(2) 0.59958(7) 0.64824(15) 0.0370(4) Uani 1 1 d . . . . .
H15A H 0.155264 0.574309 0.640203 0.056 Uiso 1 1 calc R U . . .
H15B H 0.243945 0.626394 0.709277 0.056 Uiso 1 1 calc R U . . .
H15C H 0.352353 0.581825 0.677144 0.056 Uiso 1 1 calc R U . . .
C16 C 0.31248(17) 0.77003(5) 0.44192(12) 0.0154(3) Uani 1 1 d . . . . .
C17 C 0.22985(18) 0.75830(5) 0.31506(13) 0.0197(3) Uani 1 1 d . . . . .
H17 H 0.290139 0.744391 0.266924 0.024 Uiso 1 1 calc R U . . .
C18 C 0.05905(19) 0.76703(6) 0.25931(14) 0.0228(3) Uani 1 1 d . . . . .
H18 H 0.002477 0.758402 0.173287 0.027 Uiso 1 1 calc R U . . .
C19 C -0.02938(18) 0.78816(6) 0.32784(14) 0.0242(3) Uani 1 1 d . . . . .
H19 H -0.146439 0.793576 0.289357 0.029 Uiso 1 1 calc R U . . .
C20 C 0.05342(19) 0.80141(6) 0.45298(14) 0.0241(3) Uani 1 1 d . . . . .
H20 H -0.006579 0.816691 0.499730 0.029 Uiso 1 1 calc R U . . .
C21 C 0.22373(18) 0.79239(5) 0.51004(13) 0.0195(3) Uani 1 1 d . . . . .
H21 H 0.280000 0.801488 0.595800 0.023 Uiso 1 1 calc R U . . .
C22 C 0.64180(17) 0.81573(5) 0.52126(12) 0.0157(3) Uani 1 1 d . . . . .
C23 C 0.61991(17) 0.84093(5) 0.40778(13) 0.0182(3) Uani 1 1 d . . . . .
H23 H 0.544774 0.827197 0.330746 0.022 Uiso 1 1 calc R U . . .
C24 C 0.70837(18) 0.88608(5) 0.40818(13) 0.0206(3) Uani 1 1 d . . . . .
H24 H 0.692778 0.903488 0.331278 0.025 Uiso 1 1 calc R U . . .
C25 C 0.81958(19) 0.90595(5) 0.52042(14) 0.0222(3) Uani 1 1 d . . . . .
H25 H 0.880397 0.936751 0.519930 0.027 Uiso 1 1 calc R U . . .
C26 C 0.84228(19) 0.88104(6) 0.63318(14) 0.0230(3) Uani 1 1 d . . . . .
H26 H 0.918906 0.894636 0.709802 0.028 Uiso 1 1 calc R U . . .
C27 C 0.75272(18) 0.83614(5) 0.63387(13) 0.0192(3) Uani 1 1 d . . . . .
H27 H 0.767023 0.819291 0.711227 0.023 Uiso 1 1 calc R U . . .

loop_
_atom_site_aniso_label
_atom_site_aniso_U_11
_atom_site_aniso_U_22
_atom_site_aniso_U_33
_atom_site_aniso_U_23
_atom_site_aniso_U_13
_atom_site_aniso_U_12
P1 0.01348(18) 0.01611(18) 0.01212(18) -0.00002(12) 0.00447(13) -0.00005(13)
O1 0.0195(5) 0.0231(5) 0.0140(5) 0.0017(4) 0.0056(4) 0.0003(4)
N1 0.0187(6) 0.0152(6) 0.0190(6) -0.0005(4) 0.0095(5) -0.0005(5)
C1 0.0150(7) 0.0171(7) 0.0176(7) -0.0007(5) 0.0080(5) 0.0002(5)
C2 0.0172(7) 0.0161(7) 0.0191(7) 0.0006(5) 0.0105(6) 0.0020(5)
C3 0.0205(7) 0.0219(7) 0.0274(8) 0.0064(6) 0.0059(6) 0.0007(6)
C4 0.0162(7) 0.0136(6) 0.0223(7) 0.0038(5) 0.0052(6) 0.0015(5)
C5 0.0253(8) 0.0157(7) 0.0281(8) 0.0005(6) 0.0120(6) 0.0012(6)
C6 0.0342(9) 0.0156(7) 0.0365(9) -0.0046(6) 0.0155(7) -0.0024(6)
C7 0.0298(9) 0.0163(7) 0.0434(9) 0.0001(6) 0.0158(7) -0.0058(6)
C8 0.0240(8) 0.0220(7) 0.0333(8) 0.0058(6) 0.0140(7) -0.0014(6)
C9 0.0174(7) 0.0184(7) 0.0222(7) 0.0043(6) 0.0059(6) 0.0021(6)
C10 0.0463(10) 0.0171(7) 0.0412(9) -0.0055(6) 0.0292(8) -0.0055(7)
C11 0.0858(16) 0.0395(11) 0.0411(11) -0.0089(8) 0.0388(11) -0.0187(11)
C12 0.0566(13) 0.0412(11) 0.0877(16) 0.0079(11) 0.0541(13) 0.0078(10)
C13 0.0200(7) 0.0239(7) 0.0208(7) 0.0023(6) 0.0092(6) -0.0020(6)
C14 0.0302(9) 0.0385(9) 0.0273(8) -0.0062(7) 0.0102(7) 0.0084(7)
C15 0.0465(11) 0.0384(10) 0.0238(8) 0.0044(7) 0.0099(8) -0.0075(8)
C16 0.0142(7) 0.0152(6) 0.0164(7) 0.0020(5) 0.0052(5) -0.0003(5)
C17 0.0208(7) 0.0205(7) 0.0174(7) -0.0009(5) 0.0063(6) 0.0010(6)
C18 0.0210(7) 0.0234(7) 0.0191(7) 0.0012(6) 0.0015(6) -0.0009(6)
C19 0.0146(7) 0.0258(8) 0.0294(8) 0.0064(6) 0.0047(6) 0.0022(6)
C20 0.0223(8) 0.0266(8) 0.0269(8) 0.0036(6) 0.0130(6) 0.0057(6)
C21 0.0215(7) 0.0209(7) 0.0168(7) 0.0009(5) 0.0080(6) 0.0010(6)
C22 0.0140(6) 0.0160(6) 0.0180(7) -0.0007(5) 0.0068(5) 0.0022(5)
C23 0.0171(7) 0.0196(7) 0.0168(7) -0.0010(5) 0.0048(5) 0.0010(5)
C24 0.0235(8) 0.0184(7) 0.0200(7) 0.0029(5) 0.0082(6) 0.0018(6)
C25 0.0219(7) 0.0153(7) 0.0282(8) -0.0005(6) 0.0077(6) -0.0011(6)
C26 0.0231(8) 0.0203(7) 0.0214(7) -0.0042(6) 0.0030(6) -0.0014(6)
C27 0.0200(7) 0.0201(7) 0.0161(7) -0.0002(5) 0.0047(6) 0.0014(6)

loop_
_atom_type_symbol
_atom_type_description
_atom_type_scat_dispersion_real
_atom_type_scat_dispersion_imag
_atom_type_scat_source
C C 0.0033 0.0016 'International Tables Vol C Tables 4.2.6.8 and 6.1.1.4'
H H 0.0000 0.0000 'International Tables Vol C Tables 4.2.6.8 and 6.1.1.4'
N N 0.0061 0.0033 'International Tables Vol C Tables 4.2.6.8 and 6.1.1.4'
O O 0.0106 0.0060 'International Tables Vol C Tables 4.2.6.8 and 6.1.1.4'
P P 0.1023 0.0942 'International Tables Vol C Tables 4.2.6.8 and 6.1.1.4'

loop_
_geom_angle_atom_site_label_1
_geom_angle_atom_site_label_2
_geom_angle_atom_site_label_3
_geom_angle
_geom_angle_site_symmetry_1
_geom_angle_site_symmetry_3
_geom_angle_publ_flag
O1 P1 C1 113.22(6) . . ?
O1 P1 C16 111.93(6) . . ?
O1 P1 C22 112.28(6) . . ?
C16 P1 C1 108.07(6) . . ?
C16 P1 C22 106.37(6) . . ?
C22 P1 C1 104.47(6) . . ?
C2 N1 C4 122.14(12) . . ?
P1 C1 H1A 109.1 . . ?
P1 C1 H1B 109.1 . . ?
H1A C1 H1B 107.8 . . ?
C2 C1 P1 112.45(9) . . ?
C2 C1 H1A 109.1 . . ?
C2 C1 H1B 109.1 . . ?
N1 C2 C1 117.28(12) . . ?
N1 C2 C3 126.60(13) . . ?
C3 C2 C1 116.09(12) . . ?
C2 C3 H3A 109.5 . . ?
C2 C3 H3B 109.5 . . ?
C2 C3 H3C 109.5 . . ?
H3A C3 H3B 109.5 . . ?
H3A C3 H3C 109.5 . . ?
H3B C3 H3C 109.5 . . ?
C5 C4 N1 117.68(12) . . ?
C5 C4 C9 120.93(13) . . ?
C9 C4 N1 121.06(12) . . ?
C4 C5 C10 121.33(13) . . ?
C6 C5 C4 118.45(14) . . ?
C6 C5 C10 120.14(13) . . ?
C5 C6 H6 119.3 . . ?
C7 C6 C5 121.46(14) . . ?
C7 C6 H6 119.3 . . ?
C6 C7 H7 120.3 . . ?
C8 C7 C6 119.39(14) . . ?
C8 C7 H7 120.3 . . ?
C7 C8 H8 119.1 . . ?
C7 C8 C9 121.80(14) . . ?
C9 C8 H8 119.1 . . ?
C4 C9 C13 122.59(13) . . ?
C8 C9 C4 117.97(13) . . ?
C8 C9 C13 119.30(13) . . ?
C5 C10 H10 107.8 . . ?
C5 C10 C11 113.02(15) . . ?
C5 C10 C12 109.29(14) . . ?
C11 C10 H10 107.8 . . ?
C12 C10 H10 107.8 . . ?
C12 C10 C11 111.06(16) . . ?
C10 C11 H11A 109.5 . . ?
C10 C11 H11B 109.5 . . ?
C10 C11 H11C 109.5 . . ?
H11A C11 H11B 109.5 . . ?
H11A C11 H11C 109.5 . . ?
H11B C11 H11C 109.5 . . ?
C10 C12 H12A 109.5 . . ?
C10 C12 H12B 109.5 . . ?
C10 C12 H12C 109.5 . . ?
H12A C12 H12B 109.5 . . ?
H12A C12 H12C 109.5 . . ?
H12B C12 H12C 109.5 . . ?
C9 C13 H13 107.7 . . ?
C9 C13 C14 109.46(12) . . ?
C9 C13 C15 113.06(13) . . ?
C14 C13 H13 107.7 . . ?
C15 C13 H13 107.7 . . ?
C15 C13 C14 110.95(13) . . ?
C13 C14 H14A 109.5 . . ?
C13 C14 H14B 109.5 . . ?
C13 C14 H14C 109.5 . . ?
H14A C14 H14B 109.5 . . ?
H14A C14 H14C 109.5 . . ?
H14B C14 H14C 109.5 . . ?
C13 C15 H15A 109.5 . . ?
C13 C15 H15B 109.5 . . ?
C13 C15 H15C 109.5 . . ?
H15A C15 H15B 109.5 . . ?
H15A C15 H15C 109.5 . . ?
H15B C15 H15C 109.5 . . ?
C17 C16 P1 123.71(11) . . ?
C21 C16 P1 116.81(10) . . ?
C21 C16 C17 119.47(13) . . ?
C16 C17 H17 120.1 . . ?
C18 C17 C16 119.76(14) . . ?
C18 C17 H17 120.1 . . ?
C17 C18 H18 119.7 . . ?
C19 C18 C17 120.62(13) . . ?
C19 C18 H18 119.7 . . ?
C18 C19 H19 120.1 . . ?
C18 C19 C20 119.76(14) . . ?
C20 C19 H19 120.1 . . ?
C19 C20 H20 119.9 . . ?
C19 C20 C21 120.14(14) . . ?
C21 C20 H20 119.9 . . ?
C16 C21 H21 119.9 . . ?
C20 C21 C16 120.20(13) . . ?
C20 C21 H21 119.9 . . ?
C23 C22 P1 121.70(10) . . ?
C27 C22 P1 118.57(10) . . ?
C27 C22 C23 119.73(13) . . ?
C22 C23 H23 120.2 . . ?
C24 C23 C22 119.69(13) . . ?
C24 C23 H23 120.2 . . ?
C23 C24 H24 119.8 . . ?
C23 C24 C25 120.31(13) . . ?
C25 C24 H24 119.8 . . ?
C24 C25 H25 119.9 . . ?
C26 C25 C24 120.28(14) . . ?
C26 C25 H25 119.9 . . ?
C25 C26 H26 120.1 . . ?
C25 C26 C27 119.83(13) . . ?
C27 C26 H26 120.1 . . ?
C22 C27 H27 119.9 . . ?
C26 C27 C22 120.16(13) . . ?
C26 C27 H27 119.9 . . ?

loop_
_geom_bond_atom_site_label_1
_geom_bond_atom_site_label_2
_geom_bond_distance
_geom_bond_site_symmetry_2
_geom_bond_publ_flag
P1 O1 1.4905(10) . ?
P1 C1 1.8219(14) . ?
P1 C16 1.8021(14) . ?
P1 C22 1.8054(14) . ?
N1 C2 1.2724(18) . ?
N1 C4 1.4235(17) . ?
C1 H1A 0.9900 . ?
C1 H1B 0.9900 . ?
C1 C2 1.5145(18) . ?
C2 C3 1.5028(19) . ?
C3 H3A 0.9800 . ?
C3 H3B 0.9800 . ?
C3 H3C 0.9800 . ?
C4 C5 1.407(2) . ?
C4 C9 1.408(2) . ?
C5 C6 1.392(2) . ?
C5 C10 1.516(2) . ?
C6 H6 0.9500 . ?
C6 C7 1.383(2) . ?
C7 H7 0.9500 . ?
C7 C8 1.380(2) . ?
C8 H8 0.9500 . ?
C8 C9 1.396(2) . ?
C9 C13 1.522(2) . ?
C10 H10 1.0000 . ?
C10 C11 1.532(3) . ?
C10 C12 1.524(3) . ?
C11 H11A 0.9800 . ?
C11 H11B 0.9800 . ?
C11 H11C 0.9800 . ?
C12 H12A 0.9800 . ?
C12 H12B 0.9800 . ?
C12 H12C 0.9800 . ?
C13 H13 1.0000 . ?
C13 C14 1.528(2) . ?
C13 C15 1.527(2) . ?
C14 H14A 0.9800 . ?
C14 H14B 0.9800 . ?
C14 H14C 0.9800 . ?
C15 H15A 0.9800 . ?
C15 H15B 0.9800 . ?
C15 H15C 0.9800 . ?
C16 C17 1.3943(19) . ?
C16 C21 1.394(2) . ?
C17 H17 0.9500 . ?
C17 C18 1.389(2) . ?
C18 H18 0.9500 . ?
C18 C19 1.382(2) . ?
C19 H19 0.9500 . ?
C19 C20 1.387(2) . ?
C20 H20 0.9500 . ?
C20 C21 1.388(2) . ?
C21 H21 0.9500 . ?
C22 C23 1.3978(19) . ?
C22 C27 1.3951(19) . ?
C23 H23 0.9500 . ?
C23 C24 1.387(2) . ?
C24 H24 0.9500 . ?
C24 C25 1.388(2) . ?
C25 H25 0.9500 . ?
C25 C26 1.386(2) . ?
C26 H26 0.9500 . ?
C26 C27 1.389(2) . ?
C27 H27 0.9500 . ?

loop_
_geom_torsion_atom_site_label_1
_geom_torsion_atom_site_label_2
_geom_torsion_atom_site_label_3
_geom_torsion_atom_site_label_4
_geom_torsion
_geom_torsion_site_symmetry_1
_geom_torsion_site_symmetry_2
_geom_torsion_site_symmetry_3
_geom_torsion_site_symmetry_4
_geom_torsion_publ_flag
P1 C1 C2 N1 93.11(13) . . . . ?
P1 C1 C2 C3 -85.32(13) . . . . ?
P1 C16 C17 C18 176.09(11) . . . . ?
P1 C16 C21 C20 -176.80(11) . . . . ?
P1 C22 C23 C24 -179.80(11) . . . . ?
P1 C22 C27 C26 179.03(11) . . . . ?
O1 P1 C1 C2 53.51(11) . . . . ?
O1 P1 C16 C17 -142.21(11) . . . . ?
O1 P1 C16 C21 36.52(12) . . . . ?
O1 P1 C22 C23 -175.17(11) . . . . ?
O1 P1 C22 C27 5.18(13) . . . . ?
N1 C4 C5 C6 -173.28(13) . . . . ?
N1 C4 C5 C10 9.9(2) . . . . ?
N1 C4 C9 C8 173.17(13) . . . . ?
N1 C4 C9 C13 -2.5(2) . . . . ?
C1 P1 C16 C17 -16.87(14) . . . . ?
C1 P1 C16 C21 161.86(10) . . . . ?
C1 P1 C22 C23 61.76(12) . . . . ?
C1 P1 C22 C27 -117.90(11) . . . . ?
C2 N1 C4 C5 -112.56(15) . . . . ?
C2 N1 C4 C9 74.03(18) . . . . ?
C4 N1 C2 C1 -176.62(12) . . . . ?
C4 N1 C2 C3 1.6(2) . . . . ?
C4 C5 C6 C7 -0.1(2) . . . . ?
C4 C5 C10 C11 -131.85(16) . . . . ?
C4 C5 C10 C12 103.93(18) . . . . ?
C4 C9 C13 C14 101.96(16) . . . . ?
C4 C9 C13 C15 -133.81(15) . . . . ?
C5 C4 C9 C8 0.0(2) . . . . ?
C5 C4 C9 C13 -175.69(13) . . . . ?
C5 C6 C7 C8 -0.1(2) . . . . ?
C6 C5 C10 C11 51.4(2) . . . . ?
C6 C5 C10 C12 -72.8(2) . . . . ?
C6 C7 C8 C9 0.3(2) . . . . ?
C7 C8 C9 C4 -0.2(2) . . . . ?
C7 C8 C9 C13 175.63(14) . . . . ?
C8 C9 C13 C14 -73.64(17) . . . . ?
C8 C9 C13 C15 50.59(19) . . . . ?
C9 C4 C5 C6 0.1(2) . . . . ?
C9 C4 C5 C10 -176.68(14) . . . . ?
C10 C5 C6 C7 176.80(15) . . . . ?
C16 P1 C1 C2 -71.05(11) . . . . ?
C16 P1 C22 C23 -52.42(13) . . . . ?
C16 P1 C22 C27 127.93(11) . . . . ?
C16 C17 C18 C19 1.2(2) . . . . ?
C17 C16 C21 C20 2.0(2) . . . . ?
C17 C18 C19 C20 0.8(2) . . . . ?
C18 C19 C20 C21 -1.5(2) . . . . ?
C19 C20 C21 C16 0.1(2) . . . . ?
C21 C16 C17 C18 -2.6(2) . . . . ?
C22 P1 C1 C2 175.97(9) . . . . ?
C22 P1 C16 C17 94.82(12) . . . . ?
C22 P1 C16 C21 -86.44(11) . . . . ?
C22 C23 C24 C25 0.7(2) . . . . ?
C23 C22 C27 C26 -0.6(2) . . . . ?
C23 C24 C25 C26 -0.5(2) . . . . ?
C24 C25 C26 C27 -0.3(2) . . . . ?
C25 C26 C27 C22 0.9(2) . . . . ?
C27 C22 C23 C24 -0.1(2) . . . . ?
